data_7049663
loop_
_publ_author_name
'Miles-Hobbs, Alexandra M.'
'Hunt, Eliza'
'Pringle, Paul. G.'
'Sparkes, Hazel A.'

_publ_section_title
;
 Ring size effects in cyclic fluorophosphites: ligands that span the
 bonding space between phosphites and PF3
;
_journal_name_full 'Dalton Transactions'
_journal_paper_doi 10.1039/C9DT00893D
_journal_year 2019
_chemical_formula_moiety 'C28 H16 F2 Mo O8 P2'
_chemical_formula_sum 'C28 H16 F2 Mo O8 P2'
_chemical_formula_weight 676.29
_space_group_crystal_system monoclinic
_space_group_IT_number 14
_space_group_name_Hall '-P 2ybc'
_space_group_name_H-M_alt 'P 1 21/c 1'
_symmetry_space_group_name_Hall '-P 2ybc'
_symmetry_space_group_name_H-M 'P 1 21/c 1'
_atom_sites_solution_hydrogens geom
_atom_sites_solution_primary dual
_audit_creation_date 2018-01-11
_audit_creation_method
;
Olex2 1.2
(compiled 2017.08.10 svn.r3458 for OlexSys, GUI svn.r5381)
;
_audit_update_record
;
2019-02-19 deposited with the CCDC.    2019-04-02 downloaded from the CCDC.
;
_cell_angle_alpha 90
_cell_angle_beta 111.373(2)
_cell_angle_gamma 90
_cell_formula_units_Z 4
_cell_length_a 17.5271(6)
_cell_length_b 7.6758(3)
_cell_length_c 21.0653(7)
_cell_measurement_reflns_used 9978
_cell_measurement_temperature 100(2)
_cell_measurement_theta_max 27.95
_cell_measurement_theta_min 2.50
_cell_volume 2639.11(17)
_computing_cell_refinement 'SAINT v8.37A (Bruker, 2015)'
_computing_data_collection 'Bruker Apex suite'
_computing_data_reduction 'SAINT v8.37A (Bruker, 2015)'
_computing_molecular_graphics 'Olex2 (Dolomanov et al., 2009)'
_computing_publication_material 'Olex2 (Dolomanov et al., 2009)'
_computing_structure_refinement 'ShelXL (Sheldrick, 2015)'
_computing_structure_solution 'ShelXT (Sheldrick, 2015)'
_diffrn_ambient_temperature 100(2)
_diffrn_detector 'Bruker area detector'
_diffrn_detector_type 'CCD area detector'
_diffrn_measured_fraction_theta_full 1.000
_diffrn_measured_fraction_theta_max 0.997
_diffrn_measurement_device 'Bruker Apex II kappa CCD area detector'
_diffrn_measurement_device_type 'Bruker APEX-II CCD'
_diffrn_measurement_method '\f and \w scans'
_diffrn_radiation_monochromator graphite
_diffrn_radiation_type MoK\a
_diffrn_radiation_wavelength 0.71073
_diffrn_reflns_av_R_equivalents 0.0216
_diffrn_reflns_av_unetI/netI 0.0207
_diffrn_reflns_Laue_measured_fraction_full 1.000
_diffrn_reflns_Laue_measured_fraction_max 0.997
_diffrn_reflns_limit_h_max 22
_diffrn_reflns_limit_h_min -23
_diffrn_reflns_limit_k_max 10
_diffrn_reflns_limit_k_min -9
_diffrn_reflns_limit_l_max 27
_diffrn_reflns_limit_l_min -27
_diffrn_reflns_number 23439
_diffrn_reflns_point_group_measured_fraction_full 1.000
_diffrn_reflns_point_group_measured_fraction_max 0.997
_diffrn_reflns_theta_full 25.242
_diffrn_reflns_theta_max 27.973
_diffrn_reflns_theta_min 1.995
_diffrn_source 'fine-focus sealed tube'
_diffrn_standards_number 0
_exptl_absorpt_coefficient_mu 0.684
_exptl_absorpt_correction_T_max 0.7456
_exptl_absorpt_correction_T_min 0.6235
_exptl_absorpt_correction_type multi-scan
_exptl_absorpt_process_details
'SADABS-2014/5 (Bruker,2014/5) was used for absorption correction. wR2(int) was 0.0493 before and 0.0346 after correction. The Ratio of minimum to maximum transmission is 0.8362. The \l/2 correction factor is Not present.'
_exptl_crystal_colour colourless
_exptl_crystal_colour_primary colourless
_exptl_crystal_density_diffrn 1.702
_exptl_crystal_description block
_exptl_crystal_F_000 1352
_exptl_crystal_size_max 0.402
_exptl_crystal_size_mid 0.258
_exptl_crystal_size_min 0.252
_refine_diff_density_max 0.378
_refine_diff_density_min -0.394
_refine_diff_density_rms 0.058
_refine_ls_extinction_method none
_refine_ls_goodness_of_fit_ref 1.028
_refine_ls_hydrogen_treatment constr
_refine_ls_matrix_type full
_refine_ls_number_parameters 370
_refine_ls_number_reflns 6334
_refine_ls_number_restraints 0
_refine_ls_restrained_S_all 1.028
_refine_ls_R_factor_all 0.0249
_refine_ls_R_factor_gt 0.0211
_refine_ls_shift/su_max 0.005
_refine_ls_shift/su_mean 0.000
_refine_ls_structure_factor_coef Fsqd
_refine_ls_weighting_details 'w=1/[\s^2^(Fo^2^)+(0.0255P)^2^+1.5479P] where P=(Fo^2^+2Fc^2^)/3'
_refine_ls_weighting_scheme calc
_refine_ls_wR_factor_gt 0.0529
_refine_ls_wR_factor_ref 0.0546
_reflns_Friedel_coverage 0.000
_reflns_number_gt 5702
_reflns_number_total 6334
_reflns_threshold_expression 'I > 2\s(I)'
_cod_data_source_file c9dt00893d2.cif
_cod_data_source_block 3c
_cod_database_code 7049663
_shelx_shelxl_version_number 2017/1
_shelx_space_group_comment
;
The symmetry employed for this shelxl refinement is uniquely defined
by the following loop, which should always be used as a source of
symmetry information in preference to the above space-group names.
They are only intended as comments.
;
_shelx_estimated_absorpt_t_max 0.846
_shelx_estimated_absorpt_t_min 0.770
_olex2_refinement_description
;
1. Fixed Uiso
 At 1.2 times of:
  All C(H) groups
2.a Aromatic/amide H refined with riding coordinates:
 C2(H2), C3(H3), C4(H4), C5(H5), C8(H8), C9(H9), C10(H10), C11(H11), C14(H14),
 C15(H15), C16(H16), C17(H17), C20(H20), C21(H21), C22(H22), C23(H23)
;
_olex2_submission_special_instructions 'No special instructions were received'

loop_
_space_group_symop_operation_xyz
'x, y, z'
'-x, y+1/2, -z+1/2'
'-x, -y, -z'
'x, -y-1/2, z-1/2'

loop_
_atom_site_label
_atom_site_type_symbol
_atom_site_fract_x
_atom_site_fract_y
_atom_site_fract_z
_atom_site_U_iso_or_equiv
_atom_site_adp_type
_atom_site_occupancy
_atom_site_site_symmetry_order
_atom_site_calc_flag
_atom_site_refinement_flags_posn
Mo1 Mo 0.81011(2) 0.11361(2) 0.75190(2) 0.01069(4) Uani 1 1 d .
P1 P 0.73590(2) 0.27363(5) 0.80786(2) 0.01225(8) Uani 1 1 d .
P2 P 0.83037(2) 0.37631(5) 0.69927(2) 0.01117(8) Uani 1 1 d .
F1 F 0.78768(6) 0.39449(12) 0.86870(5) 0.01858(19) Uani 1 1 d .
F2 F 0.82882(6) 0.55051(12) 0.73841(5) 0.01771(19) Uani 1 1 d .
O1 O 0.68776(7) 0.15438(14) 0.84315(6) 0.0151(2) Uani 1 1 d .
O2 O 0.66901(7) 0.42100(14) 0.77058(6) 0.0162(2) Uani 1 1 d .
O3 O 0.76370(6) 0.41707(14) 0.62515(5) 0.0135(2) Uani 1 1 d .
O4 O 0.91537(6) 0.42306(14) 0.69001(5) 0.0135(2) Uani 1 1 d .
O5 O 0.64854(7) 0.04113(16) 0.62354(6) 0.0212(2) Uani 1 1 d .
O6 O 0.90354(7) -0.12643(15) 0.68033(6) 0.0222(3) Uani 1 1 d .
O7 O 0.97485(7) 0.20086(16) 0.87650(6) 0.0233(3) Uani 1 1 d .
O8 O 0.77793(9) -0.21640(16) 0.83013(7) 0.0278(3) Uani 1 1 d .
C1 C 0.63460(9) 0.2222(2) 0.87351(8) 0.0149(3) Uani 1 1 d .
C2 C 0.65706(10) 0.2001(2) 0.94293(8) 0.0185(3) Uani 1 1 d .
H2 H 0.708766 0.151053 0.969055 0.022 Uiso 1 1 calc R
C3 C 0.60315(11) 0.2504(2) 0.97416(8) 0.0208(3) Uani 1 1 d .
H3 H 0.617429 0.234614 1.021833 0.025 Uiso 1 1 calc R
C4 C 0.52850(11) 0.3237(2) 0.93549(9) 0.0218(3) Uani 1 1 d .
H4 H 0.491650 0.359223 0.956726 0.026 Uiso 1 1 calc R
C5 C 0.50739(10) 0.3453(2) 0.86596(9) 0.0199(3) Uani 1 1 d .
H5 H 0.456057 0.396337 0.840099 0.024 Uiso 1 1 calc R
C6 C 0.55995(9) 0.2937(2) 0.83284(8) 0.0155(3) Uani 1 1 d .
C7 C 0.53525(9) 0.3118(2) 0.75815(8) 0.0157(3) Uani 1 1 d .
C8 C 0.45491(10) 0.2765(2) 0.71439(9) 0.0209(3) Uani 1 1 d .
H8 H 0.415792 0.238369 0.732893 0.025 Uiso 1 1 calc R
C9 C 0.43160(11) 0.2965(2) 0.64450(9) 0.0254(4) Uani 1 1 d .
H9 H 0.376850 0.271485 0.615590 0.031 Uiso 1 1 calc R
C10 C 0.48758(12) 0.3526(2) 0.61649(9) 0.0249(4) Uani 1 1 d .
H10 H 0.471322 0.365080 0.568493 0.030 Uiso 1 1 calc R
C11 C 0.56737(11) 0.3904(2) 0.65855(9) 0.0213(3) Uani 1 1 d .
H11 H 0.605988 0.430233 0.639798 0.026 Uiso 1 1 calc R
C12 C 0.58994(9) 0.3693(2) 0.72832(8) 0.0156(3) Uani 1 1 d .
C13 C 0.77181(9) 0.55672(19) 0.58465(7) 0.0133(3) Uani 1 1 d .
C14 C 0.71417(10) 0.6887(2) 0.57050(8) 0.0175(3) Uani 1 1 d .
H14 H 0.674042 0.688982 0.591001 0.021 Uiso 1 1 calc R
C15 C 0.71579(11) 0.8208(2) 0.52591(8) 0.0218(3) Uani 1 1 d .
H15 H 0.676782 0.912477 0.515872 0.026 Uiso 1 1 calc R
C16 C 0.77461(11) 0.8185(2) 0.49598(8) 0.0221(3) Uani 1 1 d .
H16 H 0.775728 0.908649 0.465430 0.026 Uiso 1 1 calc R
C17 C 0.83146(10) 0.6851(2) 0.51069(8) 0.0192(3) Uani 1 1 d .
H17 H 0.871267 0.684734 0.489854 0.023 Uiso 1 1 calc R
C18 C 0.83162(9) 0.5507(2) 0.55558(7) 0.0139(3) Uani 1 1 d .
C19 C 0.89258(9) 0.4082(2) 0.57032(8) 0.0142(3) Uani 1 1 d .
C20 C 0.91591(10) 0.3371(2) 0.51886(8) 0.0192(3) Uani 1 1 d .
H20 H 0.889641 0.375737 0.473188 0.023 Uiso 1 1 calc R
C21 C 0.97668(11) 0.2114(2) 0.53344(9) 0.0223(3) Uani 1 1 d .
H21 H 0.991374 0.164027 0.497820 0.027 Uiso 1 1 calc R
C22 C 1.01609(10) 0.1545(2) 0.59997(9) 0.0210(3) Uani 1 1 d .
H22 H 1.058290 0.069668 0.609910 0.025 Uiso 1 1 calc R
C23 C 0.99393(9) 0.2216(2) 0.65203(8) 0.0169(3) Uani 1 1 d .
H23 H 1.020272 0.182584 0.697638 0.020 Uiso 1 1 calc R
C24 C 0.93272(9) 0.34627(19) 0.63621(8) 0.0133(3) Uani 1 1 d .
C25 C 0.70578(10) 0.0674(2) 0.67033(8) 0.0153(3) Uani 1 1 d .
C26 C 0.87128(9) -0.0374(2) 0.70544(8) 0.0154(3) Uani 1 1 d .
C27 C 0.91687(10) 0.1671(2) 0.83175(8) 0.0151(3) Uani 1 1 d .
C28 C 0.79016(10) -0.1013(2) 0.80124(8) 0.0177(3) Uani 1 1 d .

loop_
_atom_site_aniso_label
_atom_site_aniso_U_11
_atom_site_aniso_U_22
_atom_site_aniso_U_33
_atom_site_aniso_U_23
_atom_site_aniso_U_13
_atom_site_aniso_U_12
Mo1 0.01295(7) 0.00928(7) 0.01078(6) 0.00043(5) 0.00547(5) 0.00060(4)
P1 0.01353(18) 0.01139(17) 0.01271(18) 0.00076(14) 0.00583(14) 0.00120(14)
P2 0.01295(17) 0.01015(17) 0.01080(17) -0.00021(14) 0.00479(14) -0.00026(13)
F1 0.0204(5) 0.0177(5) 0.0169(5) -0.0047(4) 0.0059(4) -0.0005(4)
F2 0.0248(5) 0.0117(4) 0.0190(5) -0.0031(4) 0.0108(4) -0.0010(4)
O1 0.0166(5) 0.0141(5) 0.0181(5) 0.0038(4) 0.0105(4) 0.0040(4)
O2 0.0161(5) 0.0131(5) 0.0199(6) 0.0035(4) 0.0073(4) 0.0026(4)
O3 0.0127(5) 0.0133(5) 0.0137(5) 0.0032(4) 0.0040(4) -0.0009(4)
O4 0.0129(5) 0.0159(5) 0.0118(5) -0.0004(4) 0.0047(4) -0.0014(4)
O5 0.0191(6) 0.0243(6) 0.0189(6) -0.0032(5) 0.0055(5) -0.0039(5)
O6 0.0257(6) 0.0192(6) 0.0258(6) -0.0040(5) 0.0144(5) 0.0011(5)
O7 0.0205(6) 0.0254(6) 0.0203(6) -0.0023(5) 0.0031(5) 0.0019(5)
O8 0.0435(8) 0.0167(6) 0.0319(7) 0.0053(5) 0.0241(6) 0.0012(5)
C1 0.0171(7) 0.0132(7) 0.0178(7) -0.0003(6) 0.0102(6) -0.0003(6)
C2 0.0196(8) 0.0185(8) 0.0172(8) 0.0009(6) 0.0066(6) -0.0001(6)
C3 0.0293(9) 0.0193(8) 0.0163(8) -0.0024(6) 0.0114(7) -0.0038(7)
C4 0.0245(9) 0.0217(8) 0.0253(9) -0.0045(7) 0.0162(7) -0.0008(7)
C5 0.0175(8) 0.0194(8) 0.0244(8) -0.0008(7) 0.0095(6) 0.0018(6)
C6 0.0171(7) 0.0124(7) 0.0183(7) -0.0006(6) 0.0080(6) -0.0008(6)
C7 0.0174(7) 0.0125(7) 0.0170(7) 0.0007(6) 0.0061(6) 0.0039(6)
C8 0.0185(8) 0.0171(8) 0.0251(9) -0.0002(7) 0.0057(6) 0.0023(6)
C9 0.0249(9) 0.0203(8) 0.0225(9) -0.0024(7) -0.0016(7) 0.0040(7)
C10 0.0327(10) 0.0224(9) 0.0148(8) 0.0020(7) 0.0031(7) 0.0107(7)
C11 0.0283(9) 0.0174(8) 0.0196(8) 0.0050(6) 0.0105(7) 0.0085(7)
C12 0.0163(7) 0.0116(7) 0.0179(8) 0.0024(6) 0.0049(6) 0.0048(5)
C13 0.0155(7) 0.0122(7) 0.0106(7) 0.0008(6) 0.0027(5) -0.0019(5)
C14 0.0190(8) 0.0180(8) 0.0150(7) 0.0005(6) 0.0057(6) 0.0027(6)
C15 0.0272(9) 0.0173(8) 0.0183(8) 0.0037(6) 0.0052(7) 0.0067(7)
C16 0.0297(9) 0.0184(8) 0.0156(8) 0.0069(6) 0.0053(7) 0.0008(7)
C17 0.0225(8) 0.0204(8) 0.0145(7) 0.0028(6) 0.0067(6) -0.0016(6)
C18 0.0160(7) 0.0135(7) 0.0106(7) -0.0008(6) 0.0028(5) -0.0015(6)
C19 0.0143(7) 0.0133(7) 0.0160(7) -0.0007(6) 0.0065(6) -0.0023(5)
C20 0.0225(8) 0.0214(8) 0.0158(7) -0.0009(6) 0.0092(6) -0.0012(6)
C21 0.0277(9) 0.0205(8) 0.0242(9) -0.0041(7) 0.0160(7) -0.0007(7)
C22 0.0195(8) 0.0165(8) 0.0290(9) 0.0001(7) 0.0113(7) 0.0016(6)
C23 0.0151(7) 0.0151(7) 0.0203(8) 0.0022(6) 0.0060(6) -0.0006(6)
C24 0.0135(7) 0.0130(7) 0.0148(7) -0.0020(6) 0.0067(6) -0.0034(5)
C25 0.0200(8) 0.0117(7) 0.0178(7) -0.0005(6) 0.0110(6) -0.0005(6)
C26 0.0171(7) 0.0139(7) 0.0148(7) 0.0010(6) 0.0053(6) -0.0024(6)
C27 0.0191(8) 0.0126(7) 0.0162(7) 0.0020(6) 0.0095(6) 0.0046(6)
C28 0.0225(8) 0.0147(7) 0.0181(8) -0.0014(6) 0.0100(6) 0.0027(6)

loop_
_atom_type_symbol
_atom_type_description
_atom_type_scat_dispersion_real
_atom_type_scat_dispersion_imag
_atom_type_scat_source
C C 0.0033 0.0016 'International Tables Vol C Tables 4.2.6.8 and 6.1.1.4'
H H 0.0000 0.0000 'International Tables Vol C Tables 4.2.6.8 and 6.1.1.4'
F F 0.0171 0.0103 'International Tables Vol C Tables 4.2.6.8 and 6.1.1.4'
Mo Mo -1.6832 0.6857 'International Tables Vol C Tables 4.2.6.8 and 6.1.1.4'
O O 0.0106 0.0060 'International Tables Vol C Tables 4.2.6.8 and 6.1.1.4'
P P 0.1023 0.0942 'International Tables Vol C Tables 4.2.6.8 and 6.1.1.4'

loop_
_geom_angle_atom_site_label_1
_geom_angle_atom_site_label_2
_geom_angle_atom_site_label_3
_geom_angle
P2 Mo1 P1 89.700(14)
C25 Mo1 P1 91.32(4)
C25 Mo1 P2 89.71(4)
C25 Mo1 C26 87.92(6)
C25 Mo1 C27 177.64(6)
C25 Mo1 C28 91.22(6)
C26 Mo1 P1 176.57(4)
C26 Mo1 P2 93.65(4)
C27 Mo1 P1 89.45(4)
C27 Mo1 P2 88.06(4)
C27 Mo1 C26 91.44(6)
C28 Mo1 P1 86.52(4)
C28 Mo1 P2 176.13(4)
C28 Mo1 C26 90.15(6)
C28 Mo1 C27 91.06(6)
F1 P1 Mo1 116.66(4)
F1 P1 O1 101.77(6)
F1 P1 O2 94.83(6)
O1 P1 Mo1 114.16(4)
O1 P1 O2 102.39(6)
O2 P1 Mo1 123.39(4)
F2 P2 Mo1 116.06(4)
F2 P2 O3 101.44(6)
F2 P2 O4 93.86(5)
O3 P2 Mo1 115.96(4)
O3 P2 O4 102.51(6)
O4 P2 Mo1 122.98(4)
C1 O1 P1 123.21(10)
C12 O2 P1 119.02(10)
C13 O3 P2 122.65(9)
C24 O4 P2 119.04(9)
C2 C1 O1 117.11(14)
C2 C1 C6 122.90(14)
C6 C1 O1 119.76(13)
C1 C2 H2 120.4
C1 C2 C3 119.18(15)
C3 C2 H2 120.4
C2 C3 H3 120.2
C4 C3 C2 119.65(15)
C4 C3 H3 120.2
C3 C4 H4 119.9
C5 C4 C3 120.18(15)
C5 C4 H4 119.9
C4 C5 H5 119.2
C4 C5 C6 121.52(15)
C6 C5 H5 119.2
C1 C6 C5 116.56(15)
C1 C6 C7 122.56(14)
C5 C6 C7 120.87(14)
C8 C7 C6 121.11(14)
C12 C7 C6 121.74(14)
C12 C7 C8 117.12(15)
C7 C8 H8 119.5
C9 C8 C7 120.97(16)
C9 C8 H8 119.5
C8 C9 H9 119.8
C10 C9 C8 120.45(16)
C10 C9 H9 119.8
C9 C10 H10 120.0
C9 C10 C11 119.94(16)
C11 C10 H10 120.0
C10 C11 H11 120.5
C12 C11 C10 119.03(16)
C12 C11 H11 120.5
C7 C12 O2 119.01(14)
C11 C12 O2 118.30(14)
C11 C12 C7 122.49(15)
C14 C13 O3 117.40(13)
C14 C13 C18 122.44(14)
C18 C13 O3 119.90(13)
C13 C14 H14 120.5
C13 C14 C15 119.10(15)
C15 C14 H14 120.5
C14 C15 H15 120.0
C14 C15 C16 119.92(15)
C16 C15 H15 120.0
C15 C16 H16 120.0
C17 C16 C15 120.02(15)
C17 C16 H16 120.0
C16 C17 H17 119.3
C16 C17 C18 121.42(15)
C18 C17 H17 119.3
C13 C18 C17 117.11(14)
C13 C18 C19 122.21(14)
C17 C18 C19 120.67(14)
C20 C19 C18 121.14(14)
C24 C19 C18 121.71(13)
C24 C19 C20 117.04(14)
C19 C20 H20 119.4
C21 C20 C19 121.13(15)
C21 C20 H20 119.4
C20 C21 H21 119.9
C20 C21 C22 120.15(15)
C22 C21 H21 119.9
C21 C22 H22 120.0
C21 C22 C23 120.10(15)
C23 C22 H22 120.0
C22 C23 H23 120.6
C24 C23 C22 118.76(15)
C24 C23 H23 120.6
C19 C24 O4 118.80(13)
C23 C24 O4 118.18(14)
C23 C24 C19 122.82(14)
O5 C25 Mo1 178.16(13)
O6 C26 Mo1 177.26(13)
O7 C27 Mo1 177.93(14)
O8 C28 Mo1 177.28(14)

loop_
_geom_bond_atom_site_label_1
_geom_bond_atom_site_label_2
_geom_bond_distance
Mo1 P1 2.3891(4)
Mo1 P2 2.3892(4)
Mo1 C25 2.0326(16)
Mo1 C26 2.0532(16)
Mo1 C27 2.0507(16)
Mo1 C28 2.0466(16)
P1 F1 1.5744(10)
P1 O1 1.5999(11)
P1 O2 1.6124(11)
P2 F2 1.5764(9)
P2 O3 1.6035(11)
P2 O4 1.6118(11)
O1 C1 1.4081(17)
O2 C12 1.4040(19)
O3 C13 1.4092(18)
O4 C24 1.4055(18)
O5 C25 1.139(2)
O6 C26 1.1333(19)
O7 C27 1.136(2)
O8 C28 1.137(2)
C1 C2 1.379(2)
C1 C6 1.389(2)
C2 H2 0.9500
C2 C3 1.388(2)
C3 H3 0.9500
C3 C4 1.384(2)
C4 H4 0.9500
C4 C5 1.384(2)
C5 H5 0.9500
C5 C6 1.400(2)
C6 C7 1.478(2)
C7 C8 1.400(2)
C7 C12 1.396(2)
C8 H8 0.9500
C8 C9 1.386(2)
C9 H9 0.9500
C9 C10 1.385(3)
C10 H10 0.9500
C10 C11 1.386(3)
C11 H11 0.9500
C11 C12 1.385(2)
C13 C14 1.384(2)
C13 C18 1.394(2)
C14 H14 0.9500
C14 C15 1.389(2)
C15 H15 0.9500
C15 C16 1.391(2)
C16 H16 0.9500
C16 C17 1.383(2)
C17 H17 0.9500
C17 C18 1.399(2)
C18 C19 1.480(2)
C19 C20 1.401(2)
C19 C24 1.391(2)
C20 H20 0.9500
C20 C21 1.386(2)
C21 H21 0.9500
C21 C22 1.388(2)
C22 H22 0.9500
C22 C23 1.389(2)
C23 H23 0.9500
C23 C24 1.385(2)
